data_7201717
loop_
_publ_author_name
'Alshahateet, Solhe F.'
'Bishop, Roger'
'Craig, Donald C.'
'Kooli, Fethi'
'Scudder, Marcia L.'

_publ_section_title
;
 The Janus-like behaviour of sulfur in substituted diquinoline
 inclusion crystal structures
;
_journal_issue 3
_journal_name_full CrystEngComm
_journal_page_first 297
_journal_paper_doi 10.1039/b713533p
_journal_volume 10
_journal_year 2008
_chemical_formula_moiety 'C34 H22 Br2 N2 S,C H2 Cl2'
_chemical_formula_sum 'C35 H24 Br2 Cl2 N2 S'
_chemical_formula_weight 735.4
_space_group_IT_number 2
_symmetry_cell_setting triclinic
_symmetry_space_group_name_Hall '-P 1'
_symmetry_space_group_name_H-M 'P -1'
_atom_type_scat_source 'International Tables for X-ray Crystallography, Vol. IV'
_audit_creation_method 'RAELSPUB and manual entry'
_cell_angle_alpha 106.24(2)
_cell_angle_beta 100.09(2)
_cell_angle_gamma 92.01(2)
_cell_formula_units_Z 2
_cell_length_a 10.085(4)
_cell_length_b 10.509(4)
_cell_length_c 15.811(6)
_cell_measurement_reflns_used 25
_cell_measurement_temperature 294
_cell_measurement_theta_max 15
_cell_measurement_theta_min 12
_cell_volume 1577.7(11)
_computing_cell_refinement 'CAD4 Version 5.0, 1989'
_computing_data_collection 'CAD4 Version 5.0, 1989'
_computing_data_reduction 'Local program'
_computing_molecular_graphics 'ORTEP-II, (Johnson, 1976)'
_computing_publication_material 'Local programs'
_computing_structure_refinement 'RAELS, (Rae, 1989)'
_computing_structure_solution 'SIR92 (Altomare et al, 1994)'
_diffrn_measurement_device_type 'Nonius CAD-4'
_diffrn_measurement_method \w--2\q
_diffrn_radiation_type 'Mo K\a'
_diffrn_radiation_wavelength 0.71073
_diffrn_reflns_av_R_equivalents 0.039
_diffrn_reflns_limit_h_max 12
_diffrn_reflns_limit_h_min -12
_diffrn_reflns_limit_k_max 12
_diffrn_reflns_limit_k_min -12
_diffrn_reflns_limit_l_max 18
_diffrn_reflns_limit_l_min 0
_diffrn_reflns_number 5755
_diffrn_reflns_theta_max 25
_diffrn_standards_decay_% 0
_diffrn_standards_interval_time 30min
_diffrn_standards_number 1
_exptl_absorpt_coefficient_mu 2.811
_exptl_absorpt_correction_T_max 0.69
_exptl_absorpt_correction_T_min 0.60
_exptl_absorpt_correction_type analytical
_exptl_absorpt_process_details '(DeMeulenaer & Tompa, 1965)'
_exptl_crystal_colour colourless
_exptl_crystal_density_diffrn 1.55
_exptl_crystal_density_method 'not measured'
_exptl_crystal_description block
_exptl_crystal_F_000 736.0
_exptl_crystal_size_max 0.21
_exptl_crystal_size_mid 0.20
_exptl_crystal_size_min 0.14
_refine_diff_density_max 1.17
_refine_diff_density_min -1.01
_refine_ls_extinction_method none
_refine_ls_goodness_of_fit_ref 1.64
_refine_ls_hydrogen_treatment noref
_refine_ls_number_parameters 196
_refine_ls_number_reflns 3277
_refine_ls_R_factor_gt 0.060
_refine_ls_shift/su_max 0.005
_refine_ls_structure_factor_coef F
_refine_ls_weighting_details 'w = 1/[\s^2^(F) + 0.0004F^2^]'
_refine_ls_weighting_scheme calc
_refine_ls_wR_factor_ref 0.077
_reflns_number_gt 3277
_reflns_number_total 5536
_reflns_threshold_expression I>2\s(I)
_cod_data_source_file b713533p.txt
_cod_data_source_block DRB320
_cod_original_cell_volume 1578(1)
_cod_database_code 7201717

loop_
_symmetry_equiv_pos_site_id
_symmetry_equiv_pos_as_xyz
1 x,y,z
2 -x,-y,-z

loop_
_atom_site_label
_atom_site_fract_x
_atom_site_fract_y
_atom_site_fract_z
_atom_site_U_iso_or_equiv
_atom_site_adp_type
_atom_site_type_symbol
_atom_site_occupancy
Br1 0.40709(9) 0.69170(9) 0.56528(5) 0.0611(3) Uani Br 1.0
Br2 0.93582(9) 0.85119(10) 0.91045(6) 0.0742(4) Uani Br 1.0
S1 0.7028(2) 0.8249(2) 0.7183(1) 0.0478(7) Uani S 1.0
N1 0.7450(6) 0.4499(6) 0.6984(4) 0.040(1) Uani N 1.0
N2 0.4431(6) 0.8382(6) 0.8781(4) 0.043(1) Uani N 1.0
C1 0.7660(7) 0.6840(7) 0.7528(5) 0.0408(8) Uani C 1.0
C2 0.6754(7) 0.5560(7) 0.7077(4) 0.0367(8) Uani C 1.0
C3 0.5313(7) 0.5505(7) 0.6837(4) 0.0363(8) Uani C 1.0
C4 0.4614(7) 0.6760(7) 0.6890(4) 0.0395(9) Uani C 1.0
C5 0.5423(7) 0.8030(7) 0.7489(5) 0.0430(8) Uani C 1.0
C6 0.5505(7) 0.8017(7) 0.8463(5) 0.0412(8) Uani C 1.0
C7 0.6618(7) 0.7521(7) 0.8935(5) 0.0404(7) Uani C 1.0
C8 0.7842(7) 0.7116(7) 0.8535(5) 0.0409(8) Uani C 1.0
C9 0.6763(8) 0.3285(7) 0.6663(4) 0.042(1) Uani C 1.0
C10 0.7501(9) 0.2156(8) 0.6525(5) 0.056(1) Uani C 1.0
C11 0.6853(11) 0.0904(8) 0.6226(6) 0.066(2) Uani C 1.0
C12 0.5457(11) 0.0732(8) 0.6082(5) 0.066(2) Uani C 1.0
C13 0.4674(9) 0.1790(8) 0.6178(5) 0.057(2) Uani C 1.0
C14 0.5321(8) 0.3115(7) 0.6465(5) 0.043(1) Uani C 1.0
C15 0.4601(7) 0.4285(7) 0.6546(4) 0.041(1) Uani C 1.0
C16 0.4341(7) 0.8318(7) 0.9619(5) 0.045(1) Uani C 1.0
C17 0.3188(8) 0.8731(8) 0.9963(6) 0.057(1) Uani C 1.0
C18 0.3060(9) 0.8670(9) 1.0798(6) 0.064(2) Uani C 1.0
C19 0.4044(10) 0.8170(9) 1.1302(6) 0.066(2) Uani C 1.0
C20 0.5176(9) 0.7743(9) 1.0999(5) 0.060(2) Uani C 1.0
C21 0.5376(8) 0.7820(7) 1.0132(5) 0.046(1) Uani C 1.0
C22 0.6530(7) 0.7395(7) 0.9773(5) 0.043(1) Uani C 1.0
C23 0.3093(6) 0.4116(6) 0.6261(4) 0.052(2) Uani C 1.0
C24 0.2264(7) 0.4477(6) 0.6880(4) 0.064(2) Uani C 1.0
C25 0.0864(6) 0.4339(7) 0.6591(6) 0.083(3) Uani C 1.0
C26 0.0308(8) 0.3848(7) 0.5697(5) 0.094(3) Uani C 1.0
C27 0.1125(7) 0.3488(7) 0.5081(5) 0.090(3) Uani C 1.0
C28 0.2527(6) 0.3620(6) 0.5359(4) 0.068(2) Uani C 1.0
C29 0.7609(6) 0.6831(6) 1.0294(4) 0.053(2) Uani C 1.0
C30 0.7606(7) 0.5474(7) 1.0156(4) 0.077(2) Uani C 1.0
C31 0.8635(9) 0.4966(8) 1.0646(5) 0.107(4) Uani C 1.0
C32 0.9646(8) 0.5807(9) 1.1261(5) 0.113(4) Uani C 1.0
C33 0.9652(7) 0.7152(10) 1.1400(4) 0.109(3) Uani C 1.0
C34 0.8631(7) 0.7676(7) 1.0916(4) 0.078(2) Uani C 1.0
C1Dcm 0.2033(13) 0.9824(11) 0.6895(8) 0.182(5) Uani C 0.74
Cl1Dcm 0.0953(8) 1.0584(9) 0.6277(8) 0.244(4) Uani Cl 0.74
Cl2Dcm 0.1237(9) 0.8597(11) 0.7179(5) 0.237(6) Uani Cl 0.74
C1Dcm' 0.1478(26) 0.8908(29) 0.6537(17) 0.144(5) Uani C 0.26
Cl1Dcm' 0.1325(22) 0.9799(27) 0.5783(14) 0.209(4) Uani Cl 0.26
Cl2Dcm' 0.0356(22) 0.9271(24) 0.7238(13) 0.220(6) Uani Cl 0.26
HC1 0.8566 0.6700 0.7361 0.043 Uani H 1.0
HC4 0.3770 0.6664 0.7124 0.039 Uani H 1.0
HC5 0.4897 0.8790 0.7405 0.047 Uani H 1.0
HC8 0.8116 0.6285 0.8682 0.040 Uani H 1.0
HC10 0.8512 0.2272 0.6647 0.065 Uani H 1.0
HC11 0.7389 0.0111 0.6111 0.080 Uani H 1.0
HC12 0.5003 -0.0191 0.5902 0.080 Uani H 1.0
HC13 0.3665 0.1637 0.6050 0.067 Uani H 1.0
HC17 0.2453 0.9073 0.9596 0.066 Uani H 1.0
HC18 0.2244 0.8991 1.1042 0.075 Uani H 1.0
HC19 0.3924 0.8120 1.1906 0.079 Uani H 1.0
HC20 0.5873 0.7374 1.1376 0.071 Uani H 1.0
HC24 0.2668 0.4837 0.7533 0.072 Uani H 1.0
HC25 0.0263 0.4600 0.7038 0.104 Uani H 1.0
HC26 -0.0697 0.3751 0.5494 0.119 Uani H 1.0
HC27 0.0714 0.3129 0.4429 0.117 Uani H 1.0
HC28 0.3121 0.3357 0.4908 0.077 Uani H 1.0
HC30 0.6869 0.4857 0.9707 0.101 Uani H 1.0
HC31 0.8635 0.3984 1.0546 0.150 Uani H 1.0
HC32 1.0381 0.5437 1.1610 0.149 Uani H 1.0
HC33 1.0393 0.7763 1.1850 0.156 Uani H 1.0
HC34 0.8638 0.8660 1.1019 0.102 Uani H 1.0
H1C1Dc' 0.2498 1.0509 0.7457 0.287 Uani H 0.74
H2C1Dc' 0.2719 0.9428 0.6537 0.201 Uani H 0.74
H1C1Dc 0.2415 0.9106 0.6905 0.217 Uani H 0.26
H2C1Dc 0.1324 0.7939 0.6201 0.175 Uani H 0.26

loop_
_atom_site_aniso_label
_atom_site_aniso_U_11
_atom_site_aniso_U_22
_atom_site_aniso_U_33
_atom_site_aniso_U_12
_atom_site_aniso_U_13
_atom_site_aniso_U_23
_atom_site_aniso_type_symbol
Br1 0.0740(7) 0.0670(6) 0.0414(5) 0.0078(5) -0.0029(4) 0.0225(4) Br
Br2 0.0522(6) 0.0835(7) 0.0702(7) -0.0072(5) -0.0051(5) 0.0079(5) Br
S1 0.053(1) 0.044(1) 0.049(1) 0.0019(8) 0.0091(9) 0.0182(9) S
N1 0.045(2) 0.048(2) 0.028(2) 0.007(2) 0.003(2) 0.014(1) N
N2 0.038(2) 0.041(3) 0.042(2) 0.004(2) 0.000(2) 0.005(2) N
C1 0.041(1) 0.043(1) 0.038(2) 0.0014(9) 0.006(1) 0.0122(9) C
C2 0.038(2) 0.042(1) 0.030(2) 0.0036(8) 0.004(2) 0.0125(9) C
C3 0.038(2) 0.042(1) 0.029(2) 0.0051(9) 0.003(1) 0.0126(9) C
C4 0.043(1) 0.043(1) 0.032(2) 0.008(1) 0.003(2) 0.014(1) C
C5 0.047(1) 0.041(1) 0.040(2) 0.006(1) 0.004(1) 0.014(1) C
C6 0.041(2) 0.042(1) 0.036(2) 0.006(1) 0.001(1) 0.009(1) C
C7 0.038(2) 0.044(1) 0.034(1) 0.005(1) 0.001(1) 0.007(1) C
C8 0.038(2) 0.044(1) 0.036(2) 0.003(1) 0.003(1) 0.008(1) C
C9 0.056(2) 0.045(2) 0.027(2) 0.008(1) 0.006(2) 0.013(1) C
C10 0.076(2) 0.050(2) 0.044(3) 0.019(2) 0.011(3) 0.018(2) C
C11 0.105(4) 0.046(2) 0.046(3) 0.017(2) 0.012(4) 0.016(2) C
C12 0.107(4) 0.044(2) 0.043(3) -0.002(2) 0.004(3) 0.015(2) C
C13 0.079(3) 0.048(2) 0.041(3) -0.010(2) 0.002(3) 0.017(2) C
C14 0.056(2) 0.045(2) 0.028(2) -0.002(2) 0.006(2) 0.013(1) C
C15 0.044(2) 0.050(2) 0.032(3) -0.002(2) 0.009(2) 0.016(2) C
C16 0.045(2) 0.040(3) 0.043(2) 0.004(2) 0.006(2) 0.004(2) C
C17 0.054(2) 0.056(3) 0.060(3) 0.011(2) 0.018(2) 0.012(2) C
C18 0.068(3) 0.064(4) 0.063(3) 0.012(2) 0.027(3) 0.012(3) C
C19 0.075(3) 0.073(4) 0.053(2) 0.010(3) 0.024(3) 0.014(2) C
C20 0.067(3) 0.069(4) 0.044(2) 0.009(3) 0.014(2) 0.015(2) C
C21 0.051(2) 0.043(3) 0.037(2) 0.003(2) 0.004(2) 0.005(2) C
C22 0.046(2) 0.042(3) 0.033(2) 0.004(2) -0.001(2) 0.007(2) C
C23 0.049(2) 0.063(5) 0.046(3) -0.003(2) 0.003(2) 0.024(3) C
C24 0.054(2) 0.084(5) 0.062(3) 0.005(3) 0.014(2) 0.034(3) C
C25 0.052(2) 0.117(6) 0.096(4) 0.008(3) 0.017(2) 0.054(5) C
C26 0.050(2) 0.134(7) 0.106(5) -0.005(2) -0.004(2) 0.059(6) C
C27 0.059(2) 0.128(6) 0.076(3) -0.013(3) -0.016(3) 0.038(4) C
C28 0.058(2) 0.090(5) 0.050(3) -0.008(3) -0.007(2) 0.024(3) C
C29 0.064(3) 0.069(4) 0.030(3) 0.023(3) 0.010(2) 0.019(3) C
C30 0.113(4) 0.073(4) 0.055(4) 0.043(3) 0.017(3) 0.030(3) C
C31 0.151(7) 0.124(4) 0.071(5) 0.088(5) 0.033(4) 0.055(4) C
C32 0.115(5) 0.190(8) 0.060(5) 0.093(6) 0.025(3) 0.064(6) C
C33 0.082(4) 0.179(7) 0.064(4) 0.041(4) -0.010(3) 0.044(5) C
C34 0.070(4) 0.107(4) 0.050(4) 0.014(3) -0.009(3) 0.023(3) C
C1Dcm 0.057(9) 0.277(9) 0.161(6) -0.010(6) 0.051(6) -0.035(7) C
Cl1Dcm 0.166(6) 0.235(8) 0.359(9) 0.055(5) 0.126(7) 0.078(5) Cl
Cl2Dcm 0.184(8) 0.363(9) 0.169(5) 0.008(6) 0.043(5) 0.082(5) Cl
C1Dcm' 0.046(9) 0.229(8) 0.139(6) 0.021(5) 0.036(6) 0.010(6) C
Cl1Dcm' 0.163(6) 0.275(7) 0.206(6) 0.019(5) 0.082(4) 0.068(5) Cl
Cl2Dcm' 0.149(9) 0.302(9) 0.169(7) -0.051(6) 0.108(7) -0.037(6) Cl

loop_
_geom_angle_atom_site_label_1
_geom_angle_atom_site_label_2
_geom_angle_atom_site_label_3
_geom_angle
_geom_angle_site_symmetry_1
_geom_angle_site_symmetry_2
_geom_angle_site_symmetry_3
_geom_angle_publ_flag
C1 S1 C5 92.9(3) 1_555 1_555 1_555 no
C2 N1 C9 118.3(6) 1_555 1_555 1_555 no
C6 N2 C16 119.4(6) 1_555 1_555 1_555 no
S1 C1 C2 113.2(5) 1_555 1_555 1_555 no
S1 C1 C8 110.9(5) 1_555 1_555 1_555 no
C2 C1 C8 108.7(6) 1_555 1_555 1_555 no
N1 C2 C1 111.9(6) 1_555 1_555 1_555 no
N1 C2 C3 124.2(7) 1_555 1_555 1_555 no
C1 C2 C3 123.8(6) 1_555 1_555 1_555 no
C2 C3 C4 120.6(6) 1_555 1_555 1_555 no
C2 C3 C15 118.0(6) 1_555 1_555 1_555 no
C4 C3 C15 121.4(6) 1_555 1_555 1_555 no
Br1 C4 C3 108.5(5) 1_555 1_555 1_555 no
Br1 C4 C5 109.4(5) 1_555 1_555 1_555 no
C3 C4 C5 115.7(6) 1_555 1_555 1_555 no
S1 C5 C4 111.8(5) 1_555 1_555 1_555 no
S1 C5 C6 114.8(5) 1_555 1_555 1_555 no
C4 C5 C6 107.5(6) 1_555 1_555 1_555 no
N2 C6 C5 113.9(6) 1_555 1_555 1_555 no
N2 C6 C7 123.8(7) 1_555 1_555 1_555 no
C5 C6 C7 122.0(6) 1_555 1_555 1_555 no
C6 C7 C8 121.6(6) 1_555 1_555 1_555 no
C6 C7 C22 118.0(7) 1_555 1_555 1_555 no
C8 C7 C22 120.4(6) 1_555 1_555 1_555 no
Br2 C8 C1 108.0(5) 1_555 1_555 1_555 no
Br2 C8 C7 109.5(5) 1_555 1_555 1_555 no
C1 C8 C7 116.1(6) 1_555 1_555 1_555 no
N1 C9 C10 118.5(7) 1_555 1_555 1_555 no
N1 C9 C14 122.1(7) 1_555 1_555 1_555 no
C10 C9 C14 119.4(7) 1_555 1_555 1_555 no
C9 C10 C11 120.8(8) 1_555 1_555 1_555 no
C10 C11 C12 120.1(8) 1_555 1_555 1_555 no
C11 C12 C13 122.0(8) 1_555 1_555 1_555 no
C12 C13 C14 119.2(8) 1_555 1_555 1_555 no
C9 C14 C13 118.4(7) 1_555 1_555 1_555 no
C9 C14 C15 117.9(7) 1_555 1_555 1_555 no
C13 C14 C15 123.7(7) 1_555 1_555 1_555 no
C3 C15 C14 119.2(7) 1_555 1_555 1_555 no
C3 C15 C23 122.3(7) 1_555 1_555 1_555 no
C14 C15 C23 118.5(6) 1_555 1_555 1_555 no
N2 C16 C17 119.1(7) 1_555 1_555 1_555 no
N2 C16 C21 121.0(7) 1_555 1_555 1_555 no
C17 C16 C21 119.9(7) 1_555 1_555 1_555 no
C16 C17 C18 120.6(8) 1_555 1_555 1_555 no
C17 C18 C19 120.5(8) 1_555 1_555 1_555 no
C18 C19 C20 121.4(8) 1_555 1_555 1_555 no
C19 C20 C21 120.2(8) 1_555 1_555 1_555 no
C16 C21 C20 117.4(7) 1_555 1_555 1_555 no
C16 C21 C22 119.3(7) 1_555 1_555 1_555 no
C20 C21 C22 123.3(7) 1_555 1_555 1_555 no
C7 C22 C21 118.4(7) 1_555 1_555 1_555 no
C7 C22 C29 121.8(7) 1_555 1_555 1_555 no
C21 C22 C29 119.8(6) 1_555 1_555 1_555 no
C15 C23 C24 121.1(5) 1_555 1_555 1_555 no
C15 C23 C28 119.1(5) 1_555 1_555 1_555 no
C24 C23 C28 119.7(6) 1_555 1_555 1_555 no
C23 C24 C25 119.8(5) 1_555 1_555 1_555 no
C24 C25 C26 120.3(6) 1_555 1_555 1_555 no
C25 C26 C27 120.1(7) 1_555 1_555 1_555 no
C26 C27 C28 120.3(6) 1_555 1_555 1_555 no
C23 C28 C27 119.8(5) 1_555 1_555 1_555 no
C22 C29 C30 120.8(6) 1_555 1_555 1_555 no
C22 C29 C34 119.5(5) 1_555 1_555 1_555 no
C30 C29 C34 119.7(6) 1_555 1_555 1_555 no
C29 C30 C31 119.8(5) 1_555 1_555 1_555 no
C30 C31 C32 120.3(5) 1_555 1_555 1_555 no
C31 C32 C33 120.1(7) 1_555 1_555 1_555 no
C32 C33 C34 120.3(6) 1_555 1_555 1_555 no
C29 C34 C33 119.8(5) 1_555 1_555 1_555 no
Cl1Dcm C1Dcm Cl2Dcm 113.0(8) 1_555 1_555 1_555 no
Cl1Dcm' C1Dcm' Cl2Dcm' 113.0(8) 1_555 1_555 1_555 no

loop_
_geom_bond_atom_site_label_1
_geom_bond_atom_site_label_2
_geom_bond_distance
_geom_bond_site_symmetry_1
_geom_bond_site_symmetry_2
_geom_bond_publ_flag
Br1 C4 1.993(7) 1_555 1_555 no
Br2 C8 1.980(7) 1_555 1_555 no
S1 C1 1.814(7) 1_555 1_555 no
S1 C5 1.795(8) 1_555 1_555 no
N1 C2 1.324(8) 1_555 1_555 no
N1 C9 1.349(9) 1_555 1_555 no
N2 C6 1.300(8) 1_555 1_555 no
N2 C16 1.366(9) 1_555 1_555 no
C1 C2 1.517(9) 1_555 1_555 no
C1 C8 1.515(9) 1_555 1_555 no
C2 C3 1.430(9) 1_555 1_555 no
C3 C4 1.505(9) 1_555 1_555 no
C3 C15 1.364(9) 1_555 1_555 no
C4 C5 1.513(10) 1_555 1_555 no
C5 C6 1.534(10) 1_555 1_555 no
C6 C7 1.432(9) 1_555 1_555 no
C7 C8 1.507(10) 1_555 1_555 no
C7 C22 1.388(10) 1_555 1_555 no
C9 C10 1.408(10) 1_555 1_555 no
C9 C14 1.426(10) 1_555 1_555 no
C10 C11 1.365(11) 1_555 1_555 no
C11 C12 1.383(13) 1_555 1_555 no
C12 C13 1.375(11) 1_555 1_555 no
C13 C14 1.432(10) 1_555 1_555 no
C14 C15 1.436(10) 1_555 1_555 no
C15 C23 1.497(9) 1_555 1_555 no
C16 C17 1.401(10) 1_555 1_555 no
C16 C21 1.414(10) 1_555 1_555 no
C17 C18 1.370(11) 1_555 1_555 no
C18 C19 1.373(12) 1_555 1_555 no
C19 C20 1.359(11) 1_555 1_555 no
C20 C21 1.445(11) 1_555 1_555 no
C21 C22 1.416(10) 1_555 1_555 no
C22 C29 1.488(9) 1_555 1_555 no
C23 C24 1.381(5) 1_555 1_555 no
C23 C28 1.381(5) 1_555 1_555 no
C24 C25 1.394(6) 1_555 1_555 no
C25 C26 1.368(6) 1_555 1_555 no
C26 C27 1.368(6) 1_555 1_555 no
C27 C28 1.394(6) 1_555 1_555 no
C29 C30 1.381(5) 1_555 1_555 no
C29 C34 1.381(5) 1_555 1_555 no
C30 C31 1.394(6) 1_555 1_555 no
C31 C32 1.368(6) 1_555 1_555 no
C32 C33 1.368(6) 1_555 1_555 no
C33 C34 1.394(6) 1_555 1_555 no
C1Dcm Cl1Dcm 1.702(8) 1_555 1_555 no
C1Dcm Cl2Dcm 1.702(8) 1_555 1_555 no
C1Dcm' Cl1Dcm' 1.702(8) 1_555 1_555 no
C1Dcm' Cl2Dcm' 1.702(8) 1_555 1_555 no
